data_7233940
loop_
_publ_author_name
'K. S. Asha'
'Kalishankar Bhattacharyya'
'Sukhendu Mandal'

_publ_section_title
;
 Discriminative detection of nitro aromatic explosives by a luminescent
 metal-organic framework
;
_journal_name_full 'Journal of Materials Chemistry C'
_journal_page_first 10073
_journal_page_last 10081
_journal_paper_doi 10.1039/C4TC01982B
_journal_volume 2
_journal_year 2014
_chemical_formula_sum 'C34 H16 N2 O8 Zn2'
_chemical_formula_weight 711.23
_chemical_name_common zincmetalorganicframework
_space_group_crystal_system triclinic
_space_group_IT_number 2
_space_group_name_Hall '-P 1'
_space_group_name_H-M_alt 'P -1'
_atom_sites_solution_hydrogens geom
_atom_sites_solution_primary direct
_atom_sites_solution_secondary difmap
_cell_angle_alpha 85.137(5)
_cell_angle_beta 68.466(5)
_cell_angle_gamma 84.926(4)
_cell_formula_units_Z 2
_cell_length_a 12.9634(18)
_cell_length_b 13.1087(18)
_cell_length_c 13.8909(18)
_cell_measurement_temperature 150(2)
_cell_volume 2183.7(5)
_computing_cell_refinement 'Bruker SMART'
_computing_data_collection 'Bruker SMART'
_computing_data_reduction 'Bruker SAINT'
_computing_molecular_graphics 'Bruker SHELXTL'
_computing_publication_material 'Bruker SHELXTL'
_computing_structure_refinement 'SHELXL-2013 (Sheldrick, 2013)'
_computing_structure_solution 'SHELXS-97 (Sheldrick, 1990)'
_diffrn_ambient_temperature 150(2)
_diffrn_measured_fraction_theta_full 0.963
_diffrn_measured_fraction_theta_max 0.946
_diffrn_measurement_device_type 'CCD area detector'
_diffrn_measurement_method 'phi and omega scans'
_diffrn_radiation_type MoK\a
_diffrn_radiation_wavelength 0.71073
_diffrn_reflns_av_R_equivalents 0.0745
_diffrn_reflns_av_unetI/netI 0.1293
_diffrn_reflns_Laue_measured_fraction_full 0.963
_diffrn_reflns_Laue_measured_fraction_max 0.946
_diffrn_reflns_limit_h_max 16
_diffrn_reflns_limit_h_min -16
_diffrn_reflns_limit_k_max 17
_diffrn_reflns_limit_k_min -17
_diffrn_reflns_limit_l_max 17
_diffrn_reflns_limit_l_min -17
_diffrn_reflns_number 34603
_diffrn_reflns_point_group_measured_fraction_full 0.963
_diffrn_reflns_point_group_measured_fraction_max 0.946
_diffrn_reflns_theta_full 25.242
_diffrn_reflns_theta_max 27.826
_diffrn_reflns_theta_min 1.562
_exptl_absorpt_coefficient_mu 1.138
_exptl_absorpt_correction_T_max 0.848
_exptl_absorpt_correction_T_min 0.804
_exptl_absorpt_correction_type empirical
_exptl_absorpt_process_details SADABS
_exptl_crystal_colour colorless
_exptl_crystal_density_diffrn 1.082
_exptl_crystal_description platelike
_exptl_crystal_F_000 716
_exptl_crystal_size_max 0.200
_exptl_crystal_size_mid 0.150
_exptl_crystal_size_min 0.150
_refine_diff_density_max 3.264
_refine_diff_density_min -1.009
_refine_diff_density_rms 0.186
_refine_ls_extinction_coef .
_refine_ls_extinction_method none
_refine_ls_goodness_of_fit_ref 0.937
_refine_ls_hydrogen_treatment none
_refine_ls_matrix_type full
_refine_ls_number_parameters 405
_refine_ls_number_reflns 9796
_refine_ls_number_restraints 0
_refine_ls_restrained_S_all 0.937
_refine_ls_R_factor_all 0.1369
_refine_ls_R_factor_gt 0.0929
_refine_ls_shift/su_max 0.000
_refine_ls_shift/su_mean 0.000
_refine_ls_structure_factor_coef Fsqd
_refine_ls_weighting_details 'w=1/[\s^2^(Fo^2^)+(0.1683P)^2^] where P=(Fo^2^+2Fc^2^)/3'
_refine_ls_weighting_scheme calc
_refine_ls_wR_factor_gt 0.2421
_refine_ls_wR_factor_ref 0.2614
_reflns_Friedel_coverage 0.000
_reflns_Friedel_fraction_full .
_reflns_Friedel_fraction_max .
_reflns_number_gt 5310
_reflns_number_total 9796
_reflns_threshold_expression 'I > 2\s(I)'
_cod_data_source_file J-Mater-Chem-C-2014-2-10073.cif
_cod_data_source_block compound1
_cod_database_code 7233940
_shelx_space_group_comment
;
The symmetry employed for this shelxl refinement is uniquely defined
by the following loop, which should always be used as a source of
symmetry information in preference to the above space-group names.
They are only intended as comments.
;
_shelx_estimated_absorpt_t_min 0.804
_shelx_estimated_absorpt_t_max 0.848
_shelxl_version_number 2013-4

loop_
_space_group_symop_operation_xyz
'x, y, z'
'-x, -y, -z'

loop_
_atom_site_label
_atom_site_type_symbol
_atom_site_fract_x
_atom_site_fract_y
_atom_site_fract_z
_atom_site_U_iso_or_equiv
_atom_site_adp_type
_atom_site_occupancy
_atom_site_site_symmetry_order
_atom_site_calc_flag
_atom_site_refinement_flags_posn
_atom_site_refinement_flags_adp
_atom_site_refinement_flags_occupancy
_atom_site_disorder_assembly
_atom_site_disorder_group
Zn1 Zn 0.2076 0.3213 0.1611 0.013 Uani 1 1 d . . . . .
Zn2 Zn 0.1331 0.3278 0.3898 0.012 Uani 1 1 d . . . . .
O5 O 0.3673 0.3098 0.1495 0.034 Uani 1 1 d . . . . .
O1 O 0.2019 0.4742 0.1739 0.029 Uani 1 1 d . . . . .
O3 O 0.2019 0.1680 0.2008 0.028 Uani 1 1 d . . . . .
N1 N 0.2017 0.3215 0.0162 0.020 Uani 1 1 d . . . . .
O7 O 0.0343 0.3311 0.2292 0.027 Uani 1 1 d . . . . .
O2 O 0.1402 0.4794 0.3495 0.024 Uani 1 1 d . . . . .
N2 N 0.1316 0.3241 0.5372 0.025 Uani 1 1 d . . . . .
O6 O 0.3025 0.3137 0.3257 0.030 Uani 1 1 d . . . . .
O8 O -0.0297 0.3363 0.4035 0.025 Uani 1 1 d . . . . .
O4 O 0.1352 0.1741 0.3727 0.023 Uani 1 1 d . . . . .
C28 C 0.1531 0.3227 -0.2700 0.029 Uani 1 1 d . . . . .
C25 C 0.1715 0.3205 -0.1725 0.033 Uani 1 1 d . . . . .
C27 C 0.1946 0.4091 -0.0375 0.087 Uani 1 1 d . . . . .
C23 C 0.2212 0.2471 -0.0420 0.014 Uani 1 1 d . . . . .
H23 H 0.2575 0.1894 -0.0223 0.017 Uiso 1 1 calc R U . . .
C24 C 0.1990 0.2382 -0.1239 0.078 Uani 1 1 d . . . . .
C31 C 0.1430 0.2347 0.6873 0.166 Uani 1 1 d . . . . .
C30 C 0.1534 0.2407 0.5849 0.050 Uiso 1 1 d . . . . .
H30 H 0.1774 0.1818 0.5480 0.060 Uiso 1 1 calc R U . . .
C32 C 0.1270 0.4089 0.6823 0.045 Uani 1 1 d . . . . .
H32 H 0.1080 0.4694 0.7169 0.054 Uiso 1 1 calc R U . . .
C26 C 0.1593 0.4108 -0.1215 0.118 Uani 1 1 d . . . . .
C34 C -0.0435 0.3281 0.3183 0.020 Uani 1 1 d . . . . .
C33 C 0.1280 0.4090 0.5889 0.050 Uiso 1 1 d . . . . .
H33 H 0.1261 0.4725 0.5539 0.060 Uiso 1 1 calc R U . . .
C2 C 0.1668 0.1268 0.2911 0.021 Uani 1 1 d . . . . .
C3 C 0.1676 0.0127 0.3003 0.024 Uani 1 1 d . . . . .
C4 C 0.1335 -0.0391 0.4005 0.026 Uani 1 1 d . . . . .
H4 H 0.1154 -0.0012 0.4588 0.031 Uiso 1 1 calc R U . . .
C5 C 0.1270 -0.1418 0.4126 0.024 Uani 1 1 d . . . . .
H5 H 0.1043 -0.1738 0.4788 0.029 Uiso 1 1 calc R U . . .
C6 C 0.1556 -0.2030 0.3223 0.027 Uani 1 1 d . . . . .
C11 C 0.1893 -0.1522 0.2239 0.037 Uani 1 1 d . . . . .
C10 C 0.2154 -0.2080 0.1356 0.060 Uani 1 1 d . . . . .
H10 H 0.2378 -0.1756 0.0696 0.072 Uiso 1 1 calc R U . . .
C9 C 0.2067 -0.3140 0.1502 0.058 Uani 1 1 d . . . . .
H9 H 0.2211 -0.3519 0.0925 0.070 Uiso 1 1 calc R U . . .
C8 C 0.1781 -0.3644 0.2456 0.028 Uani 1 1 d . . . . .
C7 C 0.1507 -0.3094 0.3348 0.024 Uani 1 1 d . . . . .
H7 H 0.1299 -0.3428 0.4003 0.029 Uiso 1 1 calc R U . . .
C1 C 0.1713 0.5186 0.2601 0.025 Uani 1 1 d . . . . .
C12 C 0.1925 -0.0418 0.2151 0.039 Uani 1 1 d . . . . .
H12 H 0.2119 -0.0077 0.1500 0.047 Uiso 1 1 calc R U . . .
C13 C 0.3824 0.3112 0.2337 0.024 Uani 1 1 d . . . . .
C14 C 0.4970 0.3061 0.2347 0.026 Uani 1 1 d . . . . .
C15 C 0.5886 0.2914 0.1393 0.034 Uani 1 1 d . . . . .
H15 H 0.5766 0.2815 0.0789 0.040 Uiso 1 1 calc R U . . .
C16 C 0.6960 0.2922 0.1390 0.033 Uani 1 1 d . . . . .
H16 H 0.7562 0.2816 0.0779 0.039 Uiso 1 1 calc R U . . .
C17 C 0.7149 0.3089 0.2302 0.024 Uani 1 1 d . . . . .
C21 C 0.6232 0.3224 0.3269 0.033 Uani 1 1 d . . . . .
C20 C 0.6427 0.3419 0.4138 0.043 Uani 1 1 d . . . . .
H20 H 0.5822 0.3552 0.4741 0.052 Uiso 1 1 calc R U . . .
C22 C 0.5120 0.3219 0.3240 0.039 Uani 1 1 d . . . . .
H22 H 0.4505 0.3326 0.3841 0.047 Uiso 1 1 calc R U . . .
C35 C -0.1617 0.3277 0.3200 0.022 Uani 1 1 d . . . . .
C19 C 0.7473 0.3426 0.4159 0.042 Uani 1 1 d . . . . .
H19 H 0.7589 0.3524 0.4766 0.050 Uiso 1 1 calc R U . . .
C18 C 0.8237 0.3107 0.2308 0.024 Uani 1 1 d . . . . .
H18 H 0.8850 0.3004 0.1704 0.029 Uiso 1 1 calc R U . . .

loop_
_atom_site_aniso_label
_atom_site_aniso_U_11
_atom_site_aniso_U_22
_atom_site_aniso_U_33
_atom_site_aniso_U_23
_atom_site_aniso_U_13
_atom_site_aniso_U_12
Zn1 0.024 0.007 0.011 0.001 -0.011 0.000
Zn2 0.019 0.009 0.010 0.001 -0.008 -0.001
O5 0.028 0.037 0.045 -0.005 -0.022 0.004
O1 0.057 0.012 0.018 -0.001 -0.013 -0.007
O3 0.050 0.009 0.027 -0.002 -0.016 -0.005
N1 0.029 0.018 0.015 -0.004 -0.009 -0.003
O7 0.025 0.039 0.018 -0.005 -0.010 0.010
O2 0.038 0.009 0.027 0.007 -0.016 -0.001
N2 0.049 0.013 0.024 0.007 -0.029 0.002
O6 0.018 0.036 0.038 -0.002 -0.012 -0.003
O8 0.023 0.026 0.033 -0.005 -0.019 0.001
O4 0.034 0.016 0.018 -0.005 -0.008 0.002
C28 0.055 0.019 0.027 -0.012 -0.033 0.015
C25 0.057 0.023 0.023 0.005 -0.021 0.005
C27 0.203 0.037 0.057 -0.011 -0.093 0.016
C23 0.009 0.023 0.008 -0.013 0.001 -0.002
C24 0.195 0.016 0.064 -0.003 -0.100 0.019
C31 0.451 0.038 0.067 0.025 -0.153 -0.080
C32 0.090 0.038 0.020 -0.012 -0.038 0.019
C26 0.277 0.041 0.076 -0.027 -0.113 0.023
C34 0.018 0.025 0.017 0.000 -0.005 -0.005
C2 0.032 0.016 0.017 0.005 -0.013 0.002
C3 0.037 0.016 0.020 0.007 -0.013 -0.002
C4 0.047 0.013 0.013 0.006 -0.006 -0.007
C5 0.049 0.016 0.004 0.002 -0.005 -0.005
C6 0.051 0.012 0.020 -0.008 -0.015 0.002
C11 0.087 0.018 0.014 0.006 -0.029 -0.007
C10 0.132 0.013 0.019 -0.007 -0.007 -0.005
C9 0.136 0.017 0.016 0.001 -0.020 -0.010
C8 0.057 0.009 0.017 -0.004 -0.012 0.003
C7 0.039 0.010 0.031 -0.008 -0.018 -0.001
C1 0.038 0.010 0.032 0.007 -0.021 -0.008
C12 0.085 0.014 0.013 0.010 -0.014 -0.007
C13 0.034 0.012 0.028 0.002 -0.014 -0.004
C14 0.034 0.021 0.023 0.000 -0.011 0.001
C15 0.023 0.040 0.045 -0.007 -0.021 0.000
C16 0.025 0.049 0.032 -0.011 -0.018 0.004
C17 0.024 0.020 0.028 0.005 -0.014 0.003
C21 0.024 0.045 0.035 -0.002 -0.016 0.001
C20 0.016 0.087 0.024 -0.008 -0.003 0.004
C22 0.033 0.037 0.068 -0.001 -0.043 -0.006
C35 0.028 0.023 0.019 0.003 -0.012 -0.009
C19 0.047 0.064 0.022 -0.012 -0.021 0.000
C18 0.023 0.026 0.022 0.006 -0.011 -0.001

loop_
_atom_type_symbol
_atom_type_description
_atom_type_scat_dispersion_real
_atom_type_scat_dispersion_imag
_atom_type_scat_source
C C 0.0033 0.0016 'International Tables Vol C Tables 4.2.6.8 and 6.1.1.4'
H H 0.0000 0.0000 'International Tables Vol C Tables 4.2.6.8 and 6.1.1.4'
N N 0.0061 0.0033 'International Tables Vol C Tables 4.2.6.8 and 6.1.1.4'
O O 0.0106 0.0060 'International Tables Vol C Tables 4.2.6.8 and 6.1.1.4'
Zn Zn 0.2839 1.4301 'International Tables Vol C Tables 4.2.6.8 and 6.1.1.4'

loop_
_geom_angle_atom_site_label_1
_geom_angle_atom_site_label_2
_geom_angle_atom_site_label_3
_geom_angle
_geom_angle_site_symmetry_1
_geom_angle_site_symmetry_3
O5 Zn1 O1 90.1 . .
O5 Zn1 O3 88.1 . .
O1 Zn1 O3 160.4 . .
O5 Zn1 N1 109.0 . .
O1 Zn1 N1 99.1 . .
O3 Zn1 N1 99.9 . .
O5 Zn1 O7 159.4 . .
O1 Zn1 O7 87.5 . .
O3 Zn1 O7 87.4 . .
N1 Zn1 O7 91.6 . .
O5 Zn1 Zn2 90.6 . .
O1 Zn1 Zn2 80.1 . .
O3 Zn1 Zn2 80.4 . .
N1 Zn1 Zn2 160.4 . .
O7 Zn1 Zn2 68.8 . .
O2 Zn2 N2 101.6 . .
O2 Zn2 O8 89.8 . .
N2 Zn2 O8 105.8 . .
O2 Zn2 O6 88.7 . .
N2 Zn2 O6 93.3 . .
O8 Zn2 O6 160.7 . .
O2 Zn2 O4 158.4 . .
N2 Zn2 O4 99.8 . .
O8 Zn2 O4 87.2 . .
O6 Zn2 O4 87.2 . .
O2 Zn2 Zn1 80.1 . .
N2 Zn2 Zn1 162.8 . .
O8 Zn2 Zn1 91.2 . .
O6 Zn2 Zn1 69.6 . .
O4 Zn2 Zn1 78.5 . .
C13 O5 Zn1 115.3 . .
C1 O1 Zn1 124.9 . .
C2 O3 Zn1 126.7 . .
C23 N1 C27 109.6 . .
C23 N1 Zn1 128.5 . .
C27 N1 Zn1 121.0 . .
C34 O7 Zn1 140.7 . .
C1 O2 Zn2 126.0 . .
C30 N2 C33 112.1 . .
C30 N2 Zn2 122.6 . .
C33 N2 Zn2 124.3 . .
C13 O6 Zn2 139.6 . .
C34 O8 Zn2 113.8 . .
C2 O4 Zn2 129.0 . .
C32 C28 C31 113.3 1_554 1_554
C32 C28 C25 123.6 1_554 .
C31 C28 C25 122.3 1_554 .
C24 C25 C26 114.0 . .
C24 C25 C28 125.6 . .
C26 C25 C28 120.4 . .
N1 C27 C26 120.4 . .
N1 C23 C24 130.7 . .
C23 C24 C25 119.8 . .
C30 C31 C28 118.2 . 1_556
N2 C30 C31 123.5 . .
C33 C32 C28 121.0 . 1_556
C25 C26 C27 118.8 . .
O8 C34 O7 124.4 . .
O8 C34 C35 118.5 . .
O7 C34 C35 116.7 . .
C32 C33 N2 125.5 . .
O4 C2 O3 125.0 . .
O4 C2 C3 118.2 . .
O3 C2 C3 116.7 . .
C12 C3 C4 119.6 . .
C12 C3 C2 120.7 . .
C4 C3 C2 119.5 . .
C5 C4 C3 121.5 . .
C4 C5 C6 120.3 . .
C7 C6 C11 121.4 . .
C7 C6 C5 120.2 . .
C11 C6 C5 118.3 . .
C10 C11 C6 120.0 . .
C10 C11 C12 120.6 . .
C6 C11 C12 119.3 . .
C9 C10 C11 117.5 . .
C8 C9 C10 122.8 . .
C9 C8 C7 120.3 . .
C9 C8 C1 122.1 . 1_545
C7 C8 C1 117.6 . 1_545
C6 C7 C8 117.9 . .
O2 C1 O1 128.7 . .
O2 C1 C8 118.0 . 1_565
O1 C1 C8 113.3 . 1_565
C3 C12 C11 121.0 . .
O5 C13 O6 124.7 . .
O5 C13 C14 120.2 . .
O6 C13 C14 115.0 . .
C22 C14 C15 122.0 . .
C22 C14 C13 119.3 . .
C15 C14 C13 118.5 . .
C16 C15 C14 118.6 . .
C15 C16 C17 121.0 . .
C16 C17 C18 121.6 . .
C16 C17 C21 120.7 . .
C18 C17 C21 117.6 . .
C20 C21 C17 120.1 . .
C20 C21 C22 123.1 . .
C17 C21 C22 116.6 . .
C19 C20 C21 122.8 . .
C14 C22 C21 120.9 . .
C18 C35 C19 122.7 1_455 1_455
C18 C35 C34 118.5 1_455 .
C19 C35 C34 118.8 1_455 .
C20 C19 C35 116.8 . 1_655
C35 C18 C17 119.8 1_655 .

loop_
_geom_bond_atom_site_label_1
_geom_bond_atom_site_label_2
_geom_bond_distance
_geom_bond_site_symmetry_2
Zn1 O5 2.0091 .
Zn1 O1 2.0197 .
Zn1 O3 2.0378 .
Zn1 N1 2.0413 .
Zn1 O7 2.0898 .
Zn1 Zn2 2.9686 .
Zn2 O2 2.0201 .
Zn2 N2 2.0374 .
Zn2 O8 2.0419 .
Zn2 O6 2.0422 .
Zn2 O4 2.0454 .
O5 C13 1.2566 .
O1 C1 1.2877 .
O3 C2 1.2575 .
N1 C23 1.2692 .
N1 C27 1.3305 .
O7 C34 1.2777 .
O2 C1 1.2365 .
N2 C30 1.2930 .
N2 C33 1.3638 .
O6 C13 1.3173 .
O8 C34 1.2744 .
O4 C2 1.2531 .
C28 C32 1.3420 1_554
C28 C31 1.3779 1_554
C28 C25 1.4577 .
C25 C24 1.3148 .
C25 C26 1.3974 .
C27 C26 1.3992 .
C23 C24 1.2885 .
C31 C30 1.3740 .
C31 C28 1.3779 1_556
C32 C33 1.2929 .
C32 C28 1.3420 1_556
C34 C35 1.5247 .
C2 C3 1.4902 .
C3 C12 1.3555 .
C3 C4 1.4274 .
C4 C5 1.3481 .
C5 C6 1.4607 .
C6 C7 1.3956 .
C6 C11 1.4000 .
C11 C10 1.3987 .
C11 C12 1.4454 .
C10 C9 1.3955 .
C9 C8 1.3648 .
C8 C7 1.4016 .
C8 C1 1.5369 1_545
C1 C8 1.5369 1_565
C13 C14 1.4872 .
C14 C22 1.3583 .
C14 C15 1.4322 .
C15 C16 1.3910 .
C16 C17 1.4128 .
C17 C18 1.4165 .
C17 C21 1.4416 .
C21 C20 1.3703 .
C21 C22 1.4569 .
C20 C19 1.3679 .
C35 C18 1.3577 1_455
C35 C19 1.4332 1_455
C19 C35 1.4332 1_655
C18 C35 1.3577 1_655
